data_7232653
loop_
_publ_author_name
'Liu, Teng'
'Li, Yongqin'
'Cheng, Feixiang'
'Shen, Xianfu'
'Liu, Jianjun'
'Lin, Jun'

_publ_section_title
;
 Highly chemo- and regioselective C--P cross-coupling reaction of quinone
 imine ketals with Ar2P(O)H to construct ortho-amino triarylphosphine
 derivatives
;
_journal_issue 13
_journal_name_full 'Green Chemistry'
_journal_page_first 3536
_journal_paper_doi 10.1039/C9GC00989B
_journal_volume 21
_journal_year 2019
_chemical_formula_moiety 'C26 H24 N O4 P S'
_chemical_formula_sum 'C26 H24 N O4 P S'
_chemical_formula_weight 477.49
_space_group_crystal_system monoclinic
_space_group_IT_number 14
_space_group_name_Hall '-P 2yn'
_space_group_name_H-M_alt 'P 1 21/n 1'
_symmetry_space_group_name_Hall '-P 2yn'
_symmetry_space_group_name_H-M 'P 1 21/n 1'
_atom_sites_solution_hydrogens geom
_audit_creation_method SHELXL-2014/7
_audit_update_record
;
2019-03-16 deposited with the CCDC.    2019-04-24 downloaded from the CCDC.
;
_cell_angle_alpha 90
_cell_angle_beta 99.096(10)
_cell_angle_gamma 90
_cell_formula_units_Z 4
_cell_length_a 10.393(5)
_cell_length_b 18.063(9)
_cell_length_c 12.568(6)
_cell_measurement_reflns_used 14810
_cell_measurement_temperature 296(2)
_cell_measurement_theta_max 28.35
_cell_measurement_theta_min 2.63
_cell_volume 2330(2)
_computing_cell_refinement 'Bruker SMART'
_computing_data_collection 'Bruker SMART'
_computing_data_reduction 'Bruker SMART'
_computing_structure_refinement 'SHELXL-2014/7 (Sheldrick, 2014)'
_diffrn_ambient_temperature 296(2)
_diffrn_measured_fraction_theta_full 0.998
_diffrn_measured_fraction_theta_max 0.966
_diffrn_measurement_device_type 'CCD area detector'
_diffrn_measurement_method 'phi and omega scans'
_diffrn_radiation_type MoK\a
_diffrn_radiation_wavelength 0.71073
_diffrn_reflns_av_R_equivalents 0.1146
_diffrn_reflns_av_unetI/netI 0.1802
_diffrn_reflns_Laue_measured_fraction_full 0.998
_diffrn_reflns_Laue_measured_fraction_max 0.966
_diffrn_reflns_limit_h_max 13
_diffrn_reflns_limit_h_min -12
_diffrn_reflns_limit_k_max 20
_diffrn_reflns_limit_k_min -24
_diffrn_reflns_limit_l_max 14
_diffrn_reflns_limit_l_min -16
_diffrn_reflns_number 14541
_diffrn_reflns_point_group_measured_fraction_full 0.998
_diffrn_reflns_point_group_measured_fraction_max 0.966
_diffrn_reflns_theta_full 25.242
_diffrn_reflns_theta_max 28.577
_diffrn_reflns_theta_min 2.255
_exptl_absorpt_coefficient_mu 0.241
_exptl_absorpt_correction_T_max 1.00000
_exptl_absorpt_correction_T_min 0.9124
_exptl_absorpt_correction_type multi-scan
_exptl_absorpt_process_details '(SADABS; Bruker, 2004)'
_exptl_crystal_colour colourless
_exptl_crystal_density_diffrn 1.361
_exptl_crystal_description needlelike
_exptl_crystal_F_000 1000
_exptl_crystal_size_max 0.26
_exptl_crystal_size_mid 0.21
_exptl_crystal_size_min 0.17
_refine_diff_density_max 0.936
_refine_diff_density_min -0.431
_refine_diff_density_rms 0.116
_refine_ls_extinction_method none
_refine_ls_goodness_of_fit_ref 1.038
_refine_ls_hydrogen_treatment constr
_refine_ls_matrix_type full
_refine_ls_number_parameters 300
_refine_ls_number_reflns 5739
_refine_ls_number_restraints 0
_refine_ls_restrained_S_all 1.038
_refine_ls_R_factor_all 0.2220
_refine_ls_R_factor_gt 0.1215
_refine_ls_shift/su_max 0.000
_refine_ls_shift/su_mean 0.000
_refine_ls_structure_factor_coef Fsqd
_refine_ls_weighting_details 'w=1/[\s^2^(Fo^2^)+(0.1679P)^2^+0.5324P] where P=(Fo^2^+2Fc^2^)/3'
_refine_ls_weighting_scheme calc
_refine_ls_wR_factor_gt 0.3121
_refine_ls_wR_factor_ref 0.3678
_reflns_Friedel_coverage 0.000
_reflns_number_gt 2389
_reflns_number_total 5739
_reflns_threshold_expression 'I > 2\s(I)'
_cod_data_source_file c9gc00989b2.cif
_cod_data_source_block P21N
_cod_depositor_comments 'Adding full bibliography for 7232653--7232654.cif.'
_cod_database_code 7232653
_shelx_shelxl_version_number 2014/7
_shelx_space_group_comment
;
The symmetry employed for this shelxl refinement is uniquely defined
by the following loop, which should always be used as a source of
symmetry information in preference to the above space-group names.
They are only intended as comments.
;

loop_
_space_group_symop_operation_xyz
'x, y, z'
'-x+1/2, y+1/2, -z+1/2'
'-x, -y, -z'
'x-1/2, -y-1/2, z-1/2'

loop_
_atom_site_label
_atom_site_type_symbol
_atom_site_fract_x
_atom_site_fract_y
_atom_site_fract_z
_atom_site_U_iso_or_equiv
_atom_site_adp_type
_atom_site_occupancy
_atom_site_site_symmetry_order
_atom_site_calc_flag
_atom_site_refinement_flags_posn
_atom_site_refinement_flags_adp
P2 P 0.34735(17) 0.81165(8) 0.61290(12) 0.0432(5) Uani 1 1 d . .
S1 S 0.3307(2) 0.86105(9) 0.94349(13) 0.0552(5) Uani 1 1 d . .
O3 O 0.2252(4) 0.8376(2) 0.6445(3) 0.0531(12) Uani 1 1 d . .
O4 O 0.8321(5) 0.8593(3) 0.6877(4) 0.0630(13) Uani 1 1 d . .
O2 O 0.4342(5) 0.8832(3) 1.0251(3) 0.0665(14) Uani 1 1 d . .
O1 O 0.2011(6) 0.8813(3) 0.9517(4) 0.0752(16) Uani 1 1 d . .
N1 N 0.3566(5) 0.8953(3) 0.8293(4) 0.0478(13) Uani 1 1 d . .
H1 H 0.2956 0.9193 0.7895 0.057 Uiso 1 1 calc R U
C8 C 0.4798(7) 0.8859(3) 0.7946(5) 0.0432(15) Uani 1 1 d . .
C13 C 0.4869(6) 0.8496(3) 0.6978(4) 0.0385(14) Uani 1 1 d . .
C12 C 0.6096(6) 0.8444(3) 0.6653(4) 0.0401(14) Uani 1 1 d . .
H12 H 0.6164 0.8221 0.5998 0.048 Uiso 1 1 calc R U
C11 C 0.7183(6) 0.8710(3) 0.7268(5) 0.0431(14) Uani 1 1 d . .
C10 C 0.7110(7) 0.9063(3) 0.8231(5) 0.0480(16) Uani 1 1 d . .
H10 H 0.7856 0.9237 0.8666 0.058 Uiso 1 1 calc R U
C9 C 0.5905(7) 0.9148(3) 0.8526(5) 0.0504(16) Uani 1 1 d . .
H9 H 0.5839 0.9415 0.9148 0.060 Uiso 1 1 calc R U
C21 C 0.3609(7) 0.7128(3) 0.6136(5) 0.0460(15) Uani 1 1 d . .
C15 C 0.3618(6) 0.8408(3) 0.4794(4) 0.0437(15) Uani 1 1 d . .
C6 C 0.2239(7) 0.7261(4) 0.9035(5) 0.0582(18) Uani 1 1 d . .
H6 H 0.1444 0.7508 0.8925 0.070 Uiso 1 1 calc R U
C26 C 0.2503(7) 0.6742(3) 0.6279(5) 0.0550(17) Uani 1 1 d . .
H26 H 0.1755 0.6994 0.6389 0.066 Uiso 1 1 calc R U
C25 C 0.2517(8) 0.5970(4) 0.6258(5) 0.0581(19) Uani 1 1 d . .
H25 H 0.1775 0.5706 0.6349 0.070 Uiso 1 1 calc R U
C1 C 0.3368(7) 0.7654(3) 0.9313(5) 0.0497(16) Uani 1 1 d . .
C16 C 0.3846(8) 0.9133(3) 0.4599(5) 0.058(2) Uani 1 1 d . .
H16 H 0.4006 0.9459 0.5178 0.070 Uiso 1 1 calc R U
C22 C 0.4687(8) 0.6746(4) 0.6001(6) 0.067(2) Uani 1 1 d . .
H22 H 0.5438 0.7004 0.5915 0.080 Uiso 1 1 calc R U
C24 C 0.3620(9) 0.5603(4) 0.6105(6) 0.068(2) Uani 1 1 d . .
H24 H 0.3627 0.5088 0.6083 0.081 Uiso 1 1 calc R U
C20 C 0.3409(8) 0.7937(4) 0.3915(5) 0.065(2) Uani 1 1 d . .
H20 H 0.3268 0.7436 0.4015 0.078 Uiso 1 1 calc R U
C14 C 0.9470(8) 0.8882(5) 0.7446(7) 0.084(3) Uani 1 1 d . .
H14A H 0.9416 0.9412 0.7458 0.126 Uiso 1 1 calc R U
H14B H 1.0192 0.8736 0.7102 0.126 Uiso 1 1 calc R U
H14C H 0.9595 0.8696 0.8171 0.126 Uiso 1 1 calc R U
C23 C 0.4701(9) 0.5988(4) 0.5986(7) 0.073(2) Uani 1 1 d . .
H23 H 0.5458 0.5737 0.5894 0.087 Uiso 1 1 calc R U
C4 C 0.3437(9) 0.6142(4) 0.9106(6) 0.067(2) Uani 1 1 d . .
C5 C 0.2264(9) 0.6513(4) 0.8918(6) 0.071(2) Uani 1 1 d . .
H5 H 0.1493 0.6253 0.8712 0.085 Uiso 1 1 calc R U
C2 C 0.4532(8) 0.7283(4) 0.9497(6) 0.070(2) Uani 1 1 d . .
H2 H 0.5305 0.7544 0.9693 0.084 Uiso 1 1 calc R U
C17 C 0.3849(8) 0.9400(4) 0.3580(5) 0.068(2) Uani 1 1 d . .
H17 H 0.4013 0.9898 0.3472 0.082 Uiso 1 1 calc R U
C3 C 0.4558(9) 0.6530(4) 0.9390(7) 0.081(3) Uani 1 1 d . .
H3 H 0.5351 0.6281 0.9514 0.097 Uiso 1 1 calc R U
C18 C 0.3608(9) 0.8927(4) 0.2725(6) 0.074(2) Uani 1 1 d . .
H18 H 0.3583 0.9102 0.2027 0.089 Uiso 1 1 calc R U
C19 C 0.3409(10) 0.8209(4) 0.2900(6) 0.082(3) Uani 1 1 d . .
H19 H 0.3267 0.7887 0.2317 0.098 Uiso 1 1 calc R U
C7 C 0.3477(11) 0.5305(4) 0.9013(8) 0.106(3) Uani 1 1 d . .
H7A H 0.3520 0.5088 0.9715 0.159 Uiso 1 1 calc R U
H7B H 0.4232 0.5162 0.8710 0.159 Uiso 1 1 calc R U
H7C H 0.2706 0.5135 0.8555 0.159 Uiso 1 1 calc R U

loop_
_atom_site_aniso_label
_atom_site_aniso_U_11
_atom_site_aniso_U_22
_atom_site_aniso_U_33
_atom_site_aniso_U_23
_atom_site_aniso_U_13
_atom_site_aniso_U_12
P2 0.0420(10) 0.0492(8) 0.0397(9) -0.0003(7) 0.0105(7) -0.0010(8)
S1 0.0614(13) 0.0668(10) 0.0430(9) -0.0025(7) 0.0251(8) 0.0039(9)
O3 0.040(3) 0.065(3) 0.057(3) 0.004(2) 0.015(2) 0.004(2)
O4 0.042(3) 0.081(3) 0.068(3) -0.002(2) 0.016(2) -0.009(3)
O2 0.082(4) 0.083(3) 0.036(2) -0.012(2) 0.016(2) -0.013(3)
O1 0.074(4) 0.086(3) 0.078(4) 0.002(3) 0.050(3) 0.023(3)
N1 0.049(4) 0.057(3) 0.040(3) 0.004(2) 0.015(2) 0.014(3)
C8 0.048(4) 0.043(3) 0.042(3) 0.007(2) 0.016(3) 0.004(3)
C13 0.042(4) 0.039(3) 0.038(3) 0.007(2) 0.018(3) 0.002(3)
C12 0.044(4) 0.047(3) 0.033(3) 0.003(2) 0.018(3) 0.003(3)
C11 0.040(4) 0.052(3) 0.041(3) 0.006(3) 0.014(3) 0.008(3)
C10 0.041(4) 0.058(4) 0.045(3) 0.003(3) 0.006(3) -0.012(3)
C9 0.056(5) 0.060(4) 0.037(3) -0.001(3) 0.011(3) -0.003(3)
C21 0.048(4) 0.051(3) 0.041(3) -0.005(3) 0.014(3) -0.006(3)
C15 0.051(4) 0.044(3) 0.036(3) 0.000(2) 0.003(3) 0.000(3)
C6 0.046(5) 0.076(5) 0.055(4) 0.010(3) 0.012(3) 0.001(4)
C26 0.052(5) 0.060(4) 0.054(4) 0.008(3) 0.011(3) -0.003(3)
C25 0.062(5) 0.059(4) 0.052(4) 0.007(3) 0.007(3) -0.018(4)
C1 0.054(5) 0.061(4) 0.037(3) 0.002(3) 0.015(3) -0.004(3)
C16 0.085(6) 0.043(3) 0.044(4) 0.005(3) -0.002(4) 0.002(3)
C22 0.064(5) 0.049(4) 0.096(6) 0.002(4) 0.038(4) -0.003(4)
C24 0.097(7) 0.043(3) 0.064(5) 0.007(3) 0.016(4) -0.009(4)
C20 0.090(6) 0.057(4) 0.049(4) -0.010(3) 0.018(4) -0.009(4)
C14 0.036(5) 0.119(7) 0.101(7) -0.007(5) 0.025(4) -0.015(5)
C23 0.083(6) 0.045(4) 0.093(6) 0.007(4) 0.024(5) 0.007(4)
C4 0.087(7) 0.055(4) 0.059(4) 0.008(3) 0.015(4) -0.011(4)
C5 0.076(6) 0.072(5) 0.067(5) 0.003(4) 0.013(4) -0.013(5)
C2 0.049(5) 0.071(5) 0.086(5) 0.013(4) -0.001(4) 0.004(4)
C17 0.100(7) 0.058(4) 0.049(4) 0.018(3) 0.014(4) 0.005(4)
C3 0.078(7) 0.062(4) 0.098(6) 0.015(4) 0.000(5) 0.019(5)
C18 0.107(7) 0.078(5) 0.040(4) 0.005(4) 0.018(4) -0.002(5)
C19 0.139(9) 0.067(4) 0.038(4) -0.011(3) 0.011(4) -0.008(5)
C7 0.131(10) 0.070(5) 0.112(8) 0.016(5) 0.004(7) -0.007(6)

loop_
_atom_type_symbol
_atom_type_description
_atom_type_scat_dispersion_real
_atom_type_scat_dispersion_imag
_atom_type_scat_source
C C 0.0033 0.0016 'International Tables Vol C Tables 4.2.6.8 and 6.1.1.4'
H H 0.0000 0.0000 'International Tables Vol C Tables 4.2.6.8 and 6.1.1.4'
N N 0.0061 0.0033 'International Tables Vol C Tables 4.2.6.8 and 6.1.1.4'
O O 0.0106 0.0060 'International Tables Vol C Tables 4.2.6.8 and 6.1.1.4'
S S 0.1246 0.1234 'International Tables Vol C Tables 4.2.6.8 and 6.1.1.4'
P P 0.1023 0.0942 'International Tables Vol C Tables 4.2.6.8 and 6.1.1.4'

loop_
_geom_angle_atom_site_label_1
_geom_angle_atom_site_label_2
_geom_angle_atom_site_label_3
_geom_angle
O3 P2 C15 111.4(3)
O3 P2 C21 112.9(3)
C15 P2 C21 106.3(3)
O3 P2 C13 111.7(3)
C15 P2 C13 105.4(3)
C21 P2 C13 108.8(3)
O1 S1 O2 119.6(3)
O1 S1 N1 105.0(3)
O2 S1 N1 108.6(3)
O1 S1 C1 108.2(3)
O2 S1 C1 108.1(3)
N1 S1 C1 106.7(3)
C11 O4 C14 118.6(6)
C8 N1 S1 120.5(4)
C8 N1 H1 119.8
S1 N1 H1 119.8
C9 C8 C13 119.3(6)
C9 C8 N1 120.9(6)
C13 C8 N1 119.8(6)
C8 C13 C12 117.5(6)
C8 C13 P2 123.3(5)
C12 C13 P2 119.2(4)
C11 C12 C13 121.8(5)
C11 C12 H12 119.1
C13 C12 H12 119.1
C12 C11 O4 115.6(5)
C12 C11 C10 120.5(6)
O4 C11 C10 123.8(6)
C9 C10 C11 117.9(6)
C9 C10 H10 121.0
C11 C10 H10 121.0
C8 C9 C10 122.8(6)
C8 C9 H9 118.6
C10 C9 H9 118.6
C22 C21 C26 118.9(6)
C22 C21 P2 125.1(5)
C26 C21 P2 116.0(5)
C16 C15 C20 117.2(6)
C16 C15 P2 119.7(4)
C20 C15 P2 122.9(5)
C5 C6 C1 120.9(7)
C5 C6 H6 119.6
C1 C6 H6 119.6
C21 C26 C25 119.4(7)
C21 C26 H26 120.3
C25 C26 H26 120.3
C24 C25 C26 120.1(7)
C24 C25 H25 120.0
C26 C25 H25 120.0
C2 C1 C6 119.2(6)
C2 C1 S1 121.0(6)
C6 C1 S1 119.8(6)
C15 C16 C17 122.2(6)
C15 C16 H16 118.9
C17 C16 H16 118.9
C21 C22 C23 121.6(7)
C21 C22 H22 119.2
C23 C22 H22 119.2
C23 C24 C25 119.9(6)
C23 C24 H24 120.1
C25 C24 H24 120.1
C19 C20 C15 120.1(6)
C19 C20 H20 119.9
C15 C20 H20 119.9
O4 C14 H14A 109.5
O4 C14 H14B 109.5
H14A C14 H14B 109.5
O4 C14 H14C 109.5
H14A C14 H14C 109.5
H14B C14 H14C 109.5
C24 C23 C22 120.2(8)
C24 C23 H23 119.9
C22 C23 H23 119.9
C3 C4 C5 119.6(7)
C3 C4 C7 120.0(8)
C5 C4 C7 120.4(8)
C6 C5 C4 119.8(8)
C6 C5 H5 120.1
C4 C5 H5 120.1
C1 C2 C3 120.0(7)
C1 C2 H2 120.0
C3 C2 H2 120.0
C18 C17 C16 119.3(6)
C18 C17 H17 120.3
C16 C17 H17 120.3
C4 C3 C2 120.6(8)
C4 C3 H3 119.7
C2 C3 H3 119.7
C19 C18 C17 119.5(6)
C19 C18 H18 120.3
C17 C18 H18 120.3
C18 C19 C20 121.6(6)
C18 C19 H19 119.2
C20 C19 H19 119.2
C4 C7 H7A 109.5
C4 C7 H7B 109.5
H7A C7 H7B 109.5
C4 C7 H7C 109.5
H7A C7 H7C 109.5
H7B C7 H7C 109.5

loop_
_geom_bond_atom_site_label_1
_geom_bond_atom_site_label_2
_geom_bond_distance
P2 O3 1.466(5)
P2 C15 1.787(6)
P2 C21 1.791(6)
P2 C13 1.795(6)
S1 O1 1.416(6)
S1 O2 1.421(5)
S1 N1 1.624(5)
S1 C1 1.736(7)
O4 C11 1.367(8)
O4 C14 1.393(9)
N1 C8 1.426(8)
N1 H1 0.8600
C8 C9 1.365(9)
C8 C13 1.395(8)
C13 C12 1.402(8)
C12 C11 1.352(9)
C12 H12 0.9300
C11 C10 1.381(8)
C10 C9 1.370(9)
C10 H10 0.9300
C9 H9 0.9300
C21 C22 1.349(9)
C21 C26 1.381(9)
C15 C16 1.361(8)
C15 C20 1.384(8)
C6 C5 1.359(10)
C6 C1 1.369(9)
C6 H6 0.9300
C26 C25 1.394(9)
C26 H26 0.9300
C25 C24 1.364(11)
C25 H25 0.9300
C1 C2 1.371(9)
C16 C17 1.368(9)
C16 H16 0.9300
C22 C23 1.371(9)
C22 H22 0.9300
C24 C23 1.349(11)
C24 H24 0.9300
C20 C19 1.367(10)
C20 H20 0.9300
C14 H14A 0.9600
C14 H14B 0.9600
C14 H14C 0.9600
C23 H23 0.9300
C4 C3 1.358(11)
C4 C5 1.378(11)
C4 C7 1.518(10)
C5 H5 0.9300
C2 C3 1.369(10)
C2 H2 0.9300
C17 C18 1.365(9)
C17 H17 0.9300
C3 H3 0.9300
C18 C19 1.336(9)
C18 H18 0.9300
C19 H19 0.9300
C7 H7A 0.9600
C7 H7B 0.9600
C7 H7C 0.9600
